data_2227179
loop_
_publ_author_name
'Zhang, Zhen-Qin'
'Xue, Xiao-Dong'
'Yao, Bi-Xia'
'Ji, Xing'
'Jiang, Hui-Jun'

_publ_section_title
;
 4-(4-Pyridyl)pyridinium
 pentaaqua(pyridazine-4,5-dicarboxylato)praseodymate(III)
;
_journal_coeditor_code BQ2230
_journal_issue 10
_journal_name_full 'Acta Crystallographica Section E'
_journal_page_first m1288
_journal_paper_doi 10.1107/S1600536810033477
_journal_volume 66
_journal_year 2010
_chemical_formula_iupac '(C10 H9 N2) [Pr (C6 H2 N2 O4)2 (H2 O)5]'
_chemical_formula_moiety 'C10 H9 N2 +, C12 H14 N4 O13 Pr -'
_chemical_formula_sum 'C22 H23 N6 O13 Pr'
_chemical_formula_weight 720.37
_chemical_name_systematic
;
4-(4-Pyridyl)pyridinium
pentaaqua(pyridazine-4,5-dicarboxylato)praseodymate(III)
;
_space_group_IT_number 18
_symmetry_cell_setting orthorhombic
_symmetry_space_group_name_Hall 'P 2 2ab'
_symmetry_space_group_name_H-M 'P 21 21 2'
_atom_sites_solution_hydrogens geom
_atom_sites_solution_primary direct
_atom_sites_solution_secondary difmap
_audit_creation_method SHELXL-97
_cell_angle_alpha 90.00
_cell_angle_beta 90.00
_cell_angle_gamma 90.00
_cell_formula_units_Z 2
_cell_length_a 11.2726(17)
_cell_length_b 12.0023(18)
_cell_length_c 9.5266(14)
_cell_measurement_reflns_used 5385
_cell_measurement_temperature 293
_cell_measurement_theta_max 25.3
_cell_measurement_theta_min 3.3
_cell_volume 1288.9(3)
_computing_cell_refinement 'CrystalClear (Rigaku, 1999)'
_computing_data_collection 'CrystalClear (Rigaku, 1999)'
_computing_data_reduction 'CrystalStructure (Rigaku, 1999)'
_computing_molecular_graphics 'ORTEPIII (Burnett & Johnson, 1996)'
_computing_publication_material 'CrystalStructure (Rigaku, 1999)'
_computing_structure_refinement 'SHELXL97 (Sheldrick, 2008)'
_computing_structure_solution 'SHELXS97 (Sheldrick, 2008)'
_diffrn_ambient_temperature 293
_diffrn_detector_area_resol_mean 7.31
_diffrn_measured_fraction_theta_full 0.997
_diffrn_measured_fraction_theta_max 0.997
_diffrn_measurement_device_type 'Rigaku Mercury'
_diffrn_measurement_method \w
_diffrn_radiation_monochromator graphite
_diffrn_radiation_source 'fine-focus sealed tube'
_diffrn_radiation_type MoK\a
_diffrn_radiation_wavelength 0.71070
_diffrn_reflns_av_R_equivalents 0.0298
_diffrn_reflns_av_sigmaI/netI 0.0261
_diffrn_reflns_limit_h_max 13
_diffrn_reflns_limit_h_min -13
_diffrn_reflns_limit_k_max 13
_diffrn_reflns_limit_k_min -14
_diffrn_reflns_limit_l_max 10
_diffrn_reflns_limit_l_min -11
_diffrn_reflns_number 12497
_diffrn_reflns_theta_full 25.34
_diffrn_reflns_theta_max 25.34
_diffrn_reflns_theta_min 3.27
_exptl_absorpt_coefficient_mu 1.972
_exptl_absorpt_correction_T_max 0.649
_exptl_absorpt_correction_T_min 0.454
_exptl_absorpt_correction_type multi-scan
_exptl_absorpt_process_details '(<i>REQAB</i>; Jacobson, 1998)'
_exptl_crystal_colour yellow
_exptl_crystal_density_diffrn 1.856
_exptl_crystal_density_method 'not measured'
_exptl_crystal_description block
_exptl_crystal_F_000 720
_exptl_crystal_size_max 0.40
_exptl_crystal_size_mid 0.30
_exptl_crystal_size_min 0.22
_refine_diff_density_max 1.254
_refine_diff_density_min -0.433
_refine_ls_abs_structure_details 'Flack (1983), <b>981 Friedel pairs</b>'
_refine_ls_abs_structure_Flack -0.014(18)
_refine_ls_extinction_method none
_refine_ls_goodness_of_fit_ref 1.087
_refine_ls_hydrogen_treatment mixed
_refine_ls_matrix_type full
_refine_ls_number_parameters 216
_refine_ls_number_reflns 2358
_refine_ls_number_restraints 6
_refine_ls_restrained_S_all 1.086
_refine_ls_R_factor_all 0.0241
_refine_ls_R_factor_gt 0.0225
_refine_ls_shift/su_max 0.001
_refine_ls_shift/su_mean 0.000
_refine_ls_structure_factor_coef Fsqd
_refine_ls_weighting_details 'calc w=1/[\s^2^(Fo^2^)+(0.0271P)^2^+0.6051P] where P=(Fo^2^+2Fc^2^)/3'
_refine_ls_weighting_scheme calc
_refine_ls_wR_factor_gt 0.0513
_refine_ls_wR_factor_ref 0.0521
_reflns_number_gt 2280
_reflns_number_total 2358
_reflns_threshold_expression I>2sigma(I)
_cod_data_source_file bq2230.cif
_cod_data_source_block I
_cod_database_code 2227179
_cod_database_fobs_code 2227179

loop_
_symmetry_equiv_pos_as_xyz
'x, y, z'
'x+1/2, -y+1/2, -z'
'-x+1/2, y+1/2, -z'
'-x, -y, z'

loop_
_atom_site_type_symbol
_atom_site_label
_atom_site_fract_x
_atom_site_fract_y
_atom_site_fract_z
_atom_site_U_iso_or_equiv
_atom_site_adp_type
_atom_site_calc_flag
_atom_site_refinement_flags
_atom_site_occupancy
_atom_site_disorder_assembly
_atom_site_disorder_group
Pr Pr1 0.5000 0.5000 0.89791(2) 0.01750(8) Uani d S 1 . .
O O1 0.4932(4) 0.32723(19) 0.7261(2) 0.0323(6) Uani d . 1 . .
O O2 0.6434(3) 0.4430(2) 0.7086(3) 0.0351(7) Uani d . 1 . .
O O3 0.7353(3) 0.2019(3) 0.8030(3) 0.0471(8) Uani d . 1 . .
O O4 0.8272(3) 0.0738(3) 0.6792(3) 0.0552(10) Uani d . 1 . .
O O5 0.6242(4) 0.3454(3) 0.9953(3) 0.0490(10) Uani d D 1 . .
H H5A 0.651(4) 0.303(3) 0.936(4) 0.049(15) Uiso d D 1 . .
H H5B 0.629(5) 0.322(5) 1.076(2) 0.070(19) Uiso d D 1 . .
O O6 0.6757(3) 0.6135(3) 0.9524(3) 0.0405(8) Uani d D 1 . .
H H6A 0.708(7) 0.643(7) 0.885(5) 0.14(3) Uiso d D 1 . .
H H6B 0.701(6) 0.640(5) 1.026(4) 0.09(2) Uiso d D 1 . .
O O7 0.5000 0.5000 1.1547(3) 0.0276(7) Uani d SD 1 . .
H H7A 0.558(3) 0.522(4) 1.198(4) 0.059(16) Uiso d D 1 . .
N N1 0.7159(3) 0.1957(3) 0.3012(3) 0.0281(7) Uani d . 1 . .
N N2 0.6400(3) 0.2828(3) 0.2946(3) 0.0298(7) Uani d . 1 . .
N N3 1.0000 0.5000 0.3965(5) 0.0465(11) Uani d SD 1 . .
H H3A 1.0000 0.5000 0.3016(12) 0.042(14) Uiso d SD 1 . .
N N4 1.0000 0.5000 1.1284(5) 0.0510(12) Uani d S 1 . .
C C1 0.6374(3) 0.2932(3) 0.5471(4) 0.0216(8) Uani d . 1 . .
C C2 0.7136(3) 0.2042(3) 0.5549(4) 0.0207(8) Uani d . 1 . .
C C3 0.7492(3) 0.1586(3) 0.4262(4) 0.0258(8) Uani d . 1 . .
H H3B 0.8002 0.0977 0.4287 0.031 Uiso calc R 1 . .
C C4 0.6030(4) 0.3280(3) 0.4125(4) 0.0291(9) Uani d . 1 . .
H H4 0.5502 0.3873 0.4062 0.035 Uiso calc R 1 . .
C C5 0.5883(3) 0.3579(3) 0.6721(4) 0.0233(8) Uani d . 1 . .
C C6 0.7630(3) 0.1562(3) 0.6912(4) 0.0257(8) Uani d . 1 . .
C C7 0.9297(4) 0.4314(4) 0.4686(6) 0.0479(12) Uani d . 1 . .
H H7B 0.8806 0.3830 0.4193 0.058 Uiso calc R 1 . .
C C8 0.9268(4) 0.4292(4) 0.6114(5) 0.0458(11) Uani d . 1 . .
H H8 0.8763 0.3807 0.6584 0.055 Uiso calc R 1 . .
C C9 1.0000 0.5000 0.6851(6) 0.0367(11) Uani d S 1 . .
C C10 0.9720(8) 0.4083(5) 1.0594(6) 0.081(3) Uani d . 1 . .
H H10 0.9534 0.3437 1.1088 0.097 Uiso calc R 1 . .
C C11 0.9700(7) 0.4073(5) 0.9169(5) 0.073(2) Uani d . 1 . .
H H11 0.9480 0.3427 0.8698 0.087 Uiso calc R 1 . .
C C12 1.0000 0.5000 0.8421(5) 0.0373(11) Uani d S 1 . .

loop_
_atom_site_aniso_label
_atom_site_aniso_U_11
_atom_site_aniso_U_22
_atom_site_aniso_U_33
_atom_site_aniso_U_12
_atom_site_aniso_U_13
_atom_site_aniso_U_23
Pr1 0.02098(13) 0.01818(12) 0.01336(12) 0.0006(2) 0.000 0.000
O1 0.0269(14) 0.0402(13) 0.0298(12) -0.001(2) 0.010(2) -0.0098(10)
O2 0.0478(18) 0.0265(13) 0.0310(16) -0.0096(13) 0.0152(13) -0.0092(12)
O3 0.072(2) 0.0531(19) 0.0159(14) 0.0347(16) -0.0059(15) -0.0025(14)
O4 0.077(2) 0.059(2) 0.0293(17) 0.0450(19) -0.0121(17) -0.0020(16)
O5 0.079(3) 0.049(2) 0.0189(18) 0.0398(19) -0.0008(17) -0.0046(16)
O6 0.042(2) 0.058(2) 0.0207(16) -0.0254(17) -0.0008(15) 0.0003(16)
O7 0.0284(18) 0.0378(18) 0.0167(15) -0.003(4) 0.000 0.000
N1 0.0346(19) 0.0321(18) 0.0176(16) 0.0084(14) 0.0010(14) -0.0026(14)
N2 0.042(2) 0.0306(17) 0.0165(16) 0.0100(16) -0.0005(15) -0.0023(14)
N3 0.053(3) 0.049(3) 0.038(3) 0.007(6) 0.000 0.000
N4 0.061(3) 0.051(3) 0.041(3) 0.015(8) 0.000 0.000
C1 0.026(2) 0.0207(19) 0.0184(18) -0.0002(15) -0.0018(15) -0.0006(15)
C2 0.0216(19) 0.0222(19) 0.0183(18) -0.0001(15) -0.0010(14) -0.0017(15)
C3 0.029(2) 0.027(2) 0.022(2) 0.0063(17) 0.0017(15) -0.0021(16)
C4 0.040(2) 0.025(2) 0.022(2) 0.0088(17) 0.0001(17) -0.0015(16)
C5 0.027(2) 0.026(2) 0.0165(18) 0.0067(16) -0.0017(15) 0.0037(16)
C6 0.032(2) 0.026(2) 0.0188(19) 0.0056(17) -0.0008(16) 0.0028(17)
C7 0.042(3) 0.043(3) 0.058(3) -0.009(2) -0.005(2) 0.002(2)
C8 0.045(3) 0.048(3) 0.044(3) -0.011(2) 0.000(2) -0.003(2)
C9 0.032(3) 0.031(2) 0.048(3) -0.008(7) 0.000 0.000
C10 0.143(9) 0.050(3) 0.048(3) -0.022(4) 0.007(4) 0.003(2)
C11 0.118(8) 0.056(3) 0.044(3) -0.028(4) 0.001(3) -0.001(2)
C12 0.034(3) 0.033(3) 0.045(3) 0.001(7) 0.000 0.000

loop_
_atom_type_symbol
_atom_type_description
_atom_type_scat_dispersion_real
_atom_type_scat_dispersion_imag
_atom_type_scat_source
C C 0.0033 0.0016 'International Tables Vol C Tables 4.2.6.8 and 6.1.1.4'
H H 0.0000 0.0000 'International Tables Vol C Tables 4.2.6.8 and 6.1.1.4'
N N 0.0061 0.0033 'International Tables Vol C Tables 4.2.6.8 and 6.1.1.4'
O O 0.0106 0.0060 'International Tables Vol C Tables 4.2.6.8 and 6.1.1.4'
Pr Pr -0.2180 2.8214 'International Tables Vol C Tables 4.2.6.8 and 6.1.1.4'

loop_
_geom_angle_atom_site_label_1
_geom_angle_atom_site_label_2
_geom_angle_atom_site_label_3
_geom_angle_site_symmetry_1
_geom_angle_site_symmetry_3
_geom_angle
_geom_angle_publ_flag
O7 Pr1 O6 . . 77.81(8) ?
O7 Pr1 O6 . 4_665 77.81(8) ?
O6 Pr1 O6 . 4_665 155.63(15) ?
O7 Pr1 O5 . . 68.24(7) ?
O6 Pr1 O5 . . 83.23(14) ?
O6 Pr1 O5 4_665 . 87.78(16) ?
O7 Pr1 O5 . 4_665 68.24(7) ?
O6 Pr1 O5 . 4_665 87.78(16) ?
O6 Pr1 O5 4_665 4_665 83.23(14) ?
O5 Pr1 O5 . 4_665 136.47(14) ?
O7 Pr1 O2 . 4_665 135.77(7) ?
O6 Pr1 O2 . 4_665 121.20(10) ?
O6 Pr1 O2 4_665 4_665 77.56(11) ?
O5 Pr1 O2 . 4_665 145.74(10) ?
O5 Pr1 O2 4_665 4_665 72.84(10) ?
O7 Pr1 O2 . . 135.77(7) ?
O6 Pr1 O2 . . 77.56(11) ?
O6 Pr1 O2 4_665 . 121.20(10) ?
O5 Pr1 O2 . . 72.84(10) ?
O5 Pr1 O2 4_665 . 145.74(10) ?
O2 Pr1 O2 4_665 . 88.45(14) ?
O7 Pr1 O1 . . 128.27(5) ?
O6 Pr1 O1 . . 126.08(14) ?
O6 Pr1 O1 4_665 . 70.89(12) ?
O5 Pr1 O1 . . 70.39(11) ?
O5 Pr1 O1 4_665 . 142.66(14) ?
O2 Pr1 O1 4_665 . 75.56(10) ?
O2 Pr1 O1 . . 50.33(10) ?
O7 Pr1 O1 . 4_665 128.27(5) ?
O6 Pr1 O1 . 4_665 70.89(12) ?
O6 Pr1 O1 4_665 4_665 126.08(14) ?
O5 Pr1 O1 . 4_665 142.66(14) ?
O5 Pr1 O1 4_665 4_665 70.39(11) ?
O2 Pr1 O1 4_665 4_665 50.33(10) ?
O2 Pr1 O1 . 4_665 75.56(10) ?
O1 Pr1 O1 . 4_665 103.45(10) ?
O7 Pr1 C5 . . 137.44(7) ?
O6 Pr1 C5 . . 101.81(12) ?
O6 Pr1 C5 4_665 . 96.11(11) ?
O5 Pr1 C5 . . 69.47(9) ?
O5 Pr1 C5 4_665 . 153.75(10) ?
O2 Pr1 C5 4_665 . 81.37(9) ?
O2 Pr1 C5 . . 25.10(9) ?
O1 Pr1 C5 . . 25.24(11) ?
O1 Pr1 C5 4_665 . 89.54(9) ?
O7 Pr1 C5 . 4_665 137.44(7) ?
O6 Pr1 C5 . 4_665 96.11(11) ?
O6 Pr1 C5 4_665 4_665 101.81(12) ?
O5 Pr1 C5 . 4_665 153.75(10) ?
O5 Pr1 C5 4_665 4_665 69.47(9) ?
O2 Pr1 C5 4_665 4_665 25.10(9) ?
O2 Pr1 C5 . 4_665 81.37(9) ?
O1 Pr1 C5 . 4_665 89.54(9) ?
O1 Pr1 C5 4_665 4_665 25.24(11) ?
C5 Pr1 C5 . 4_665 85.11(13) ?
C5 O1 Pr1 . . 90.0(2) ?
C5 O2 Pr1 . . 95.9(2) ?
Pr1 O5 H5A . . 115(4) ?
Pr1 O5 H5B . . 130(4) ?
H5A O5 H5B . . 114(5) ?
Pr1 O6 H6A . . 115(6) ?
Pr1 O6 H6B . . 132(5) ?
H6A O6 H6B . . 111(7) ?
Pr1 O7 H7A . . 120(3) ?
C3 N1 N2 . . 118.7(3) ?
C4 N2 N1 . . 118.6(3) ?
C7 N3 C7 4_765 . 118.0(6) ?
C7 N3 H3A 4_765 . 121.0(3) ?
C7 N3 H3A . . 121.0(3) ?
C10 N4 C10 . 4_765 120.3(6) ?
C2 C1 C4 . . 117.0(3) ?
C2 C1 C5 . . 125.5(3) ?
C4 C1 C5 . . 117.5(3) ?
C1 C2 C3 . . 115.8(3) ?
C1 C2 C6 . . 124.7(3) ?
C3 C2 C6 . . 119.5(3) ?
N1 C3 C2 . . 125.0(3) ?
N1 C3 H3B . . 117.5 ?
C2 C3 H3B . . 117.5 ?
N2 C4 C1 . . 124.8(3) ?
N2 C4 H4 . . 117.6 ?
C1 C4 H4 . . 117.6 ?
O2 C5 O1 . . 123.8(3) ?
O2 C5 C1 . . 117.1(3) ?
O1 C5 C1 . . 119.0(3) ?
O2 C5 Pr1 . . 58.96(19) ?
O1 C5 Pr1 . . 64.81(18) ?
C1 C5 Pr1 . . 174.8(3) ?
O4 C6 O3 . . 125.7(4) ?
O4 C6 C2 . . 116.0(3) ?
O3 C6 C2 . . 118.2(3) ?
N3 C7 C8 . . 122.8(5) ?
N3 C7 H7B . . 118.6 ?
C8 C7 H7B . . 118.6 ?
C7 C8 C9 . . 118.9(5) ?
C7 C8 H8 . . 120.5 ?
C9 C8 H8 . . 120.5 ?
C8 C9 C8 . 4_765 118.7(6) ?
C8 C9 C12 . . 120.7(3) ?
C8 C9 C12 4_765 . 120.7(3) ?
N4 C10 C11 . . 120.5(6) ?
N4 C10 H10 . . 119.7 ?
C11 C10 H10 . . 119.7 ?
C10 C11 C12 . . 120.8(5) ?
C10 C11 H11 . . 119.6 ?
C12 C11 H11 . . 119.6 ?
C11 C12 C11 . 4_765 117.0(6) ?
C11 C12 C9 . . 121.5(3) ?
C11 C12 C9 4_765 . 121.5(3) ?

loop_
_geom_bond_atom_site_label_1
_geom_bond_atom_site_label_2
_geom_bond_site_symmetry_2
_geom_bond_distance
_geom_bond_publ_flag
Pr1 O7 . 2.446(3) ?
Pr1 O6 . 2.459(3) ?
Pr1 O6 4_665 2.459(3) ?
Pr1 O5 . 2.503(3) ?
Pr1 O5 4_665 2.503(3) ?
Pr1 O2 4_665 2.516(3) ?
Pr1 O2 . 2.516(3) ?
Pr1 O1 . 2.643(2) ?
Pr1 O1 4_665 2.643(2) ?
Pr1 C5 . 2.921(4) ?
Pr1 C5 4_665 2.921(4) ?
O1 C5 . 1.245(5) ?
O2 C5 . 1.246(4) ?
O3 C6 . 1.238(5) ?
O4 C6 . 1.231(4) ?
O5 H5A . 0.82(4) ?
O5 H5B . 0.82(3) ?
O6 H6A . 0.82(7) ?
O6 H6B . 0.82(5) ?
O7 H7A . 0.82(4) ?
N1 C3 . 1.326(5) ?
N1 N2 . 1.354(4) ?
N2 C4 . 1.315(5) ?
N3 C7 4_765 1.333(5) ?
N3 C7 . 1.333(5) ?
N3 H3A . 0.905(10) ?
N4 C10 . 1.321(6) ?
N4 C10 4_765 1.321(6) ?
C1 C2 . 1.373(5) ?
C1 C4 . 1.403(5) ?
C1 C5 . 1.525(5) ?
C2 C3 . 1.401(5) ?
C2 C6 . 1.526(5) ?
C3 H3B . 0.9300 ?
C4 H4 . 0.9300 ?
C7 C8 . 1.361(7) ?
C7 H7B . 0.9300 ?
C8 C9 . 1.377(5) ?
C8 H8 . 0.9300 ?
C9 C8 4_765 1.377(5) ?
C9 C12 . 1.496(7) ?
C10 C11 . 1.357(7) ?
C10 H10 . 0.9300 ?
C11 C12 . 1.363(6) ?
C11 H11 . 0.9300 ?
C12 C11 4_765 1.363(6) ?

loop_
_geom_hbond_atom_site_label_D
_geom_hbond_atom_site_label_H
_geom_hbond_atom_site_label_A
_geom_hbond_site_symmetry_A
_geom_hbond_distance_DH
_geom_hbond_distance_HA
_geom_hbond_distance_DA
_geom_hbond_angle_DHA
O7 H7A O4 3_657 0.82(4) 1.85(4) 2.662(3) 171(5)
O6 H6B O3 3_657 0.82(5) 1.93(5) 2.749(4) 178(7)
O6 H6A N1 3_656 0.82(7) 2.07(6) 2.881(5) 172(8)
O5 H5B N2 1_556 0.82(3) 2.14(4) 2.953(4) 172(6)
O5 H5A O3 . 0.82(4) 2.00(4) 2.809(4) 173(5)
N3 H3A N4 1_554 0.910(10) 1.650(10) 2.555(6) 180

loop_
_geom_torsion_atom_site_label_1
_geom_torsion_atom_site_label_2
_geom_torsion_atom_site_label_3
_geom_torsion_atom_site_label_4
_geom_torsion_site_symmetry_1
_geom_torsion_site_symmetry_2
_geom_torsion_site_symmetry_3
_geom_torsion_site_symmetry_4
_geom_torsion
_geom_torsion_publ_flag
O7 Pr1 O1 C5 . . . . -121.79(19) ?
O6 Pr1 O1 C5 . . . . -17.8(3) ?
O6 Pr1 O1 C5 4_665 . . . -177.9(3) ?
O5 Pr1 O1 C5 . . . . -83.3(2) ?
O5 Pr1 O1 C5 4_665 . . . 133.4(3) ?
O2 Pr1 O1 C5 4_665 . . . 100.5(2) ?
O2 Pr1 O1 C5 . . . . 0.3(2) ?
O1 Pr1 O1 C5 4_665 . . . 58.21(19) ?
C5 Pr1 O1 C5 4_665 . . . 79.5(3) ?
O7 Pr1 O2 C5 . . . . 107.2(2) ?
O6 Pr1 O2 C5 . . . . 164.8(2) ?
O6 Pr1 O2 C5 4_665 . . . 1.7(3) ?
O5 Pr1 O2 C5 . . . . 78.1(2) ?
O5 Pr1 O2 C5 4_665 . . . -128.4(3) ?
O2 Pr1 O2 C5 4_665 . . . -72.8(2) ?
O1 Pr1 O2 C5 . . . . -0.3(2) ?
O1 Pr1 O2 C5 4_665 . . . -122.0(2) ?
C5 Pr1 O2 C5 4_665 . . . -97.0(2) ?
C3 N1 N2 C4 . . . . 0.6(5) ?
C4 C1 C2 C3 . . . . 0.5(5) ?
C5 C1 C2 C3 . . . . -178.8(3) ?
C4 C1 C2 C6 . . . . 178.6(4) ?
C5 C1 C2 C6 . . . . -0.8(6) ?
N2 N1 C3 C2 . . . . -1.3(6) ?
C1 C2 C3 N1 . . . . 0.7(6) ?
C6 C2 C3 N1 . . . . -177.5(4) ?
N1 N2 C4 C1 . . . . 0.7(6) ?
C2 C1 C4 N2 . . . . -1.2(6) ?
C5 C1 C4 N2 . . . . 178.2(4) ?
Pr1 O2 C5 O1 . . . . 0.6(4) ?
Pr1 O2 C5 C1 . . . . 176.2(3) ?
Pr1 O1 C5 O2 . . . . -0.6(4) ?
Pr1 O1 C5 C1 . . . . -176.1(3) ?
C2 C1 C5 O2 . . . . 93.8(5) ?
C4 C1 C5 O2 . . . . -85.6(4) ?
C2 C1 C5 O1 . . . . -90.4(5) ?
C4 C1 C5 O1 . . . . 90.2(4) ?
O7 Pr1 C5 O2 . . . . -99.9(2) ?
O6 Pr1 C5 O2 . . . . -15.2(2) ?
O6 Pr1 C5 O2 4_665 . . . -178.6(2) ?
O5 Pr1 C5 O2 . . . . -93.2(3) ?
O5 Pr1 C5 O2 4_665 . . . 94.4(4) ?
O2 Pr1 C5 O2 4_665 . . . 105.1(2) ?
O1 Pr1 C5 O2 . . . . 179.4(4) ?
O1 Pr1 C5 O2 4_665 . . . 55.2(2) ?
C5 Pr1 C5 O2 4_665 . . . 80.1(2) ?
O7 Pr1 C5 O1 . . . . 80.6(2) ?
O6 Pr1 C5 O1 . . . . 165.4(2) ?
O6 Pr1 C5 O1 4_665 . . . 2.0(2) ?
O5 Pr1 C5 O1 . . . . 87.3(2) ?
O5 Pr1 C5 O1 4_665 . . . -85.1(4) ?
O2 Pr1 C5 O1 4_665 . . . -74.4(2) ?
O2 Pr1 C5 O1 . . . . -179.4(4) ?
O1 Pr1 C5 O1 4_665 . . . -124.24(19) ?
C5 Pr1 C5 O1 4_665 . . . -99.4(2) ?
C1 C2 C6 O4 . . . . 177.7(4) ?
C3 C2 C6 O4 . . . . -4.3(6) ?
C1 C2 C6 O3 . . . . -1.9(6) ?
C3 C2 C6 O3 . . . . 176.0(4) ?
C7 N3 C7 C8 4_765 . . . 0.3(4) ?
N3 C7 C8 C9 . . . . -0.5(7) ?
C7 C8 C9 C8 . . . 4_765 0.2(4) ?
C7 C8 C9 C12 . . . . -179.8(4) ?
C10 N4 C10 C11 4_765 . . . -0.9(6) ?
N4 C10 C11 C12 . . . . 1.8(13) ?
C10 C11 C12 C11 . . . 4_765 -0.9(6) ?
C10 C11 C12 C9 . . . . 179.1(6) ?
C8 C9 C12 C11 . . . . 27.2(4) ?
C8 C9 C12 C11 4_765 . . . -152.8(4) ?
C8 C9 C12 C11 . . . 4_765 -152.8(4) ?
C8 C9 C12 C11 4_765 . . 4_765 27.2(4) ?
